data_2023411
loop_
_publ_author_name
'Nuralieva, Guzal'
'Umirzakova, Oydinoy'
'Torambetov, Batirbay'
'Rasulov, Abdusamat'
'Ashurov, Jamshid'
'Kadirova, Shakhnoza'

_publ_section_title
;
 Synthesis, crystal structure and Hirshfeld analysis of a novel
 supra-molecular compound
 [Co(tsc)<sub>3</sub>]<sub>2</sub>[Co(cit)<sub>2</sub>](NO<sub>3</sub>)<sub>4</sub>&#xb7;4H<sub>2</sub>O.
;
_journal_coeditor_code EX2089
_journal_issue 'Pt 3'
_journal_name_full 'Acta crystallographica. Section E, Crystallographic communications'
_journal_page_first 248
_journal_page_last 251
_journal_paper_doi 10.1107/S2056989025001136
_journal_volume 81
_journal_year 2025
_chemical_formula_iupac '[Co (C1 H5 N3 S1)3] [Co (C6 H6 O7)2]0.5 (N O3)2, 2H2 O'
_chemical_formula_moiety 'C3 H15 Co N9 S3 3+, C6 H6 Co0.5 O7 -, 2(N O3 -), 2(H2 O)'
_chemical_formula_sum 'C9 H25 Co1.5 N11 O15 S3'
_chemical_formula_weight 711.97
_chemical_name_systematic
;
Bis[tris(aminothiourea)cobalt(III)]
bis[2-(carboxymethyl)-2-hydroxybutanedioato]cobalt(II)
tetranitrate tetrahydrate
;
_space_group_crystal_system monoclinic
_space_group_IT_number 14
_space_group_name_Hall '-P 2ybc'
_space_group_name_H-M_alt 'P 1 21/c 1'
_atom_sites_solution_hydrogens mixed
_atom_sites_solution_primary dual
_audit_creation_method
;
Olex2 1.5
(compiled 2022.04.07 svn.rca3783a0 for OlexSys, GUI svn.r6498)
;
_cell_angle_alpha 90
_cell_angle_beta 95.359(3)
_cell_angle_gamma 90
_cell_formula_units_Z 4
_cell_length_a 22.8868(7)
_cell_length_b 10.7978(3)
_cell_length_c 10.1946(3)
_cell_measurement_reflns_used 6201
_cell_measurement_temperature 293(2)
_cell_measurement_theta_max 71.2820
_cell_measurement_theta_min 3.8740
_cell_volume 2508.35(13)
_computing_cell_refinement
;
CrysAlisPro 1.171.40.84a (Rigaku OD, 2021)
;
_computing_data_collection
;
CrysAlisPro 1.171.40.84a (Rigaku OD, 2021)
;
_computing_data_reduction
;
CrysAlisPro 1.171.40.84a (Rigaku OD, 2021)
;
_computing_molecular_graphics
;
Olex2 1.5 (Dolomanov <i>et al.</i>,  2009)
;
_computing_publication_material
;
Olex2 1.5 (Dolomanov <i>et al.</i>,  2009)
;
_computing_structure_refinement
;
<i>SHELXL2016/6</i> (Sheldrick, 2015b)
;
_computing_structure_solution
;
<i>SHELXT2018/2</i> (Sheldrick, 2015a)
;
_diffrn_ambient_temperature 293(2)
_diffrn_detector 'Hybrid Pixel Array Detector'
_diffrn_detector_area_resol_mean 10.0000
_diffrn_measured_fraction_theta_full 0.999
_diffrn_measured_fraction_theta_max 0.999
_diffrn_measurement_device 'four-circle diffractometer'
_diffrn_measurement_device_type 'XtaLAB Synergy, Single source at home/near, HyPix3000'
_diffrn_measurement_method '\w scans'
_diffrn_radiation_monochromator mirror
_diffrn_radiation_probe x-ray
_diffrn_radiation_type 'Cu K\a'
_diffrn_radiation_wavelength 1.54184
_diffrn_reflns_av_R_equivalents 0.1126
_diffrn_reflns_av_unetI/netI 0.0690
_diffrn_reflns_limit_h_max 27
_diffrn_reflns_limit_h_min -27
_diffrn_reflns_limit_k_max 12
_diffrn_reflns_limit_k_min -13
_diffrn_reflns_limit_l_max 9
_diffrn_reflns_limit_l_min -12
_diffrn_reflns_number 23912
_diffrn_reflns_theta_full 67.684
_diffrn_reflns_theta_max 68.243
_diffrn_reflns_theta_min 3.880
_diffrn_source 'micro-focus sealed X-ray tube'
_exptl_absorpt_coefficient_mu 11.051
_exptl_absorpt_correction_T_max 1.00000
_exptl_absorpt_correction_T_min 0.41847
_exptl_absorpt_correction_type multi-scan
_exptl_absorpt_process_details
;
(CrysAlisPro; Rigaku OD, 2021)
;
_exptl_crystal_colour red
_exptl_crystal_density_diffrn 1.885
_exptl_crystal_description block
_exptl_crystal_F_000 1458
_exptl_crystal_size_max 0.12
_exptl_crystal_size_mid 0.08
_exptl_crystal_size_min 0.06
_refine_diff_density_max 0.921
_refine_diff_density_min -0.799
_refine_ls_extinction_method none
_refine_ls_goodness_of_fit_ref 1.000
_refine_ls_hydrogen_treatment mixed
_refine_ls_matrix_type full
_refine_ls_number_parameters 395
_refine_ls_number_reflns 4582
_refine_ls_number_restraints 3
_refine_ls_restrained_S_all 1.000
_refine_ls_R_factor_all 0.0666
_refine_ls_R_factor_gt 0.0545
_refine_ls_shift/su_max 0.000
_refine_ls_shift/su_mean 0.000
_refine_ls_structure_factor_coef Fsqd
_refine_ls_weighting_details 'w=1/[\s^2^(Fo^2^)+(0.1005P)^2^] where P=(Fo^2^+2Fc^2^)/3'
_refine_ls_weighting_scheme calc
_refine_ls_wR_factor_gt 0.1399
_refine_ls_wR_factor_ref 0.1501
_reflns_number_gt 3715
_reflns_number_total 4582
_reflns_threshold_expression 'I > 2\s(I)'
_cod_data_source_file ex2089.cif
_cod_data_source_block I
_cod_depositor_comments 'Adding full bibliography for 2023411.cif.'
_cod_original_formula_sum 'C9 H25 Co1.50 N11 O15 S3'
_cod_database_code 2023411
_shelx_space_group_comment
;
The symmetry employed for this shelxl refinement is uniquely defined
by the following loop, which should always be used as a source of
symmetry information in preference to the above space-group names.
They are only intended as comments.
;

loop_
_space_group_symop_operation_xyz
'x, y, z'
'-x, y+1/2, -z+1/2'
'-x, -y, -z'
'x, -y-1/2, z-1/2'

loop_
_atom_site_type_symbol
_atom_site_label
_atom_site_fract_x
_atom_site_fract_y
_atom_site_fract_z
_atom_site_U_iso_or_equiv
_atom_site_adp_type
_atom_site_calc_flag
_atom_site_occupancy
_atom_site_disorder_assembly
_atom_site_disorder_group
Co Co1 0.82571(3) 0.55594(6) 0.44027(6) 0.02392(19) Uani d 1 . .
Co Co2 0.500000 0.500000 0.500000 0.0268(2) Uani d 1 . .
S S1 0.89780(4) 0.57221(10) 0.31121(9) 0.0299(3) Uani d 1 . .
S S3 0.78409(5) 0.72745(10) 0.35381(9) 0.0307(3) Uani d 1 . .
S S2 0.87457(5) 0.67648(10) 0.58544(9) 0.0320(3) Uani d 1 . .
O O5 0.65342(13) 0.5523(3) 0.7133(3) 0.0348(7) Uani d 1 . .
O O3 0.53844(12) 0.3496(3) 0.5979(3) 0.0283(6) Uani d 1 . .
H H3 0.5312(16) 0.2737(14) 0.612(4) 0.042 Uiso d 1 . .
O O4 0.58648(13) 0.5588(3) 0.5413(3) 0.0350(7) Uani d 1 . .
O O6 0.66999(14) 0.3281(3) 0.5325(3) 0.0405(8) Uani d 1 . .
O O9 0.78502(15) 0.3036(3) 0.7225(3) 0.0419(8) Uani d 1 . .
O O2 0.50796(15) 0.6243(3) 0.8904(3) 0.0423(8) Uani d 1 . .
O O14 0.64703(16) 0.5248(4) 0.2882(4) 0.0476(8) Uani d 1 . .
H H14A 0.633007 0.515855 0.361958 0.071 Uiso d 1 . .
H H14B 0.624476 0.577204 0.247038 0.071 Uiso d 1 . .
O O1 0.48489(15) 0.5703(3) 0.6839(3) 0.0441(8) Uani d 1 . .
N N7 0.75933(15) 0.5446(3) 0.5529(3) 0.0285(7) Uani d 1 . .
H H7A 0.736707 0.480694 0.526268 0.034 Uiso calc 1 . .
H H7B 0.773626 0.530122 0.635701 0.034 Uiso calc 1 . .
O O7 0.67078(16) 0.1366(3) 0.6050(4) 0.0467(8) Uani d 1 . .
H H7 0.659469 0.098157 0.667227 0.070 Uiso calc 1 . .
O O10 0.78848(16) 0.3037(3) 0.9341(3) 0.0463(8) Uani d 1 . .
O O15 0.59049(15) 0.6770(3) 0.0937(4) 0.0476(8) Uani d 1 . .
H H15A 0.567869 0.641229 0.034498 0.071 Uiso d 1 . .
H H15B 0.571066 0.730415 0.132922 0.071 Uiso d 1 . .
N N1 0.78272(16) 0.4563(3) 0.2980(3) 0.0321(8) Uani d 1 . .
H H1A 0.783710 0.376846 0.321444 0.038 Uiso calc 1 . .
H H1B 0.745317 0.480000 0.288731 0.038 Uiso calc 1 . .
N N8 0.72455(15) 0.6531(3) 0.5496(3) 0.0306(8) Uani d 1 . .
H H8 0.699347 0.662336 0.606306 0.037 Uiso calc 1 . .
N N4 0.86476(15) 0.4111(3) 0.5347(3) 0.0304(8) Uani d 1 . .
H H4A 0.837443 0.363299 0.565348 0.037 Uiso calc 1 . .
H H4B 0.883111 0.366516 0.477627 0.037 Uiso calc 1 . .
N N10 0.79107(16) 0.3600(3) 0.8299(3) 0.0332(8) Uani d 1 . .
O O8 0.79974(18) 0.4753(3) 0.8299(3) 0.0488(9) Uani d 1 . .
N N2 0.80682(18) 0.4689(4) 0.1749(3) 0.0373(9) Uani d 1 . .
H H2 0.786582 0.447700 0.103111 0.045 Uiso calc 1 . .
O O11A 0.9175(10) 0.224(2) 0.368(3) 0.039(4) Uani d 0.5 A 1
N N11 0.96695(17) 0.2055(4) 0.4343(4) 0.0420(9) Uani d 1 . .
N N5 0.90574(18) 0.4465(4) 0.6407(4) 0.0391(9) Uani d 1 . .
H H5 0.926274 0.390669 0.683767 0.047 Uiso calc 1 . .
O O12A 0.9715(11) 0.240(2) 0.542(2) 0.061(6) Uani d 0.5 A 1
N N3 0.88378(19) 0.5169(4) 0.0582(4) 0.0404(9) Uani d 1 . .
H H3A 0.864128 0.490335 -0.012262 0.048 Uiso calc 1 . .
H H3B 0.918646 0.545588 0.054621 0.048 Uiso calc 1 . .
C C7 0.60992(17) 0.5090(4) 0.6455(4) 0.0255(8) Uani d 1 . .
C C6 0.58052(17) 0.3947(4) 0.6997(4) 0.0254(8) Uani d 1 . .
O O13A 0.9996(14) 0.114(3) 0.4205(19) 0.054(5) Uani d 0.5 A 1
N N9 0.69505(18) 0.8363(4) 0.4571(4) 0.0452(10) Uani d 1 . .
H H9A 0.668771 0.842184 0.511769 0.054 Uiso calc 1 . .
H H9B 0.698370 0.893546 0.399600 0.054 Uiso calc 1 . .
N N6 0.94963(19) 0.5926(5) 0.7769(4) 0.0523(12) Uani d 1 . .
H H6A 0.968543 0.534943 0.820948 0.063 Uiso calc 1 . .
H H6B 0.954741 0.668702 0.799993 0.063 Uiso calc 1 . .
C C4 0.51204(19) 0.5526(4) 0.7954(4) 0.0313(9) Uani d 1 . .
C C8 0.62522(18) 0.2924(4) 0.7339(4) 0.0289(9) Uani d 1 . .
H H8A 0.653819 0.320826 0.803691 0.035 Uiso calc 1 . .
H H8B 0.605428 0.220686 0.766118 0.035 Uiso calc 1 . .
C C1 0.86049(19) 0.5134(4) 0.1715(4) 0.0309(9) Uani d 1 . .
C C9 0.65656(18) 0.2557(4) 0.6148(4) 0.0318(9) Uani d 1 . .
C C5 0.55003(18) 0.4372(4) 0.8193(4) 0.0284(9) Uani d 1 . .
H H5A 0.525603 0.370103 0.846255 0.034 Uiso calc 1 . .
H H5B 0.579699 0.453559 0.891480 0.034 Uiso calc 1 . .
C C3 0.73011(18) 0.7399(4) 0.4613(4) 0.0295(9) Uani d 1 . .
C C2 0.91294(19) 0.5643(4) 0.6744(4) 0.0349(10) Uani d 1 . .
O O12B 0.9840(10) 0.269(2) 0.539(3) 0.052(5) Uani d 0.5 A 2
O O11B 0.9289(11) 0.247(2) 0.353(3) 0.048(5) Uani d 0.5 A 2
O O13B 1.0011(14) 0.134(3) 0.3756(19) 0.056(5) Uani d 0.5 A 2

loop_
_atom_site_aniso_label
_atom_site_aniso_U_11
_atom_site_aniso_U_22
_atom_site_aniso_U_33
_atom_site_aniso_U_12
_atom_site_aniso_U_13
_atom_site_aniso_U_23
Co1 0.0275(4) 0.0221(3) 0.0217(3) -0.0001(2) -0.0001(2) 0.0010(2)
Co2 0.0268(5) 0.0280(5) 0.0242(5) 0.0007(4) -0.0048(4) 0.0018(4)
S1 0.0301(5) 0.0346(6) 0.0247(5) -0.0025(4) 0.0014(4) -0.0008(4)
S3 0.0378(6) 0.0268(5) 0.0279(5) 0.0031(4) 0.0052(4) 0.0073(4)
S2 0.0401(6) 0.0262(5) 0.0283(5) -0.0023(4) -0.0036(4) -0.0041(4)
O5 0.0328(16) 0.0409(18) 0.0291(15) -0.0093(13) -0.0050(12) -0.0017(13)
O3 0.0305(15) 0.0241(15) 0.0286(14) -0.0010(12) -0.0057(11) 0.0024(12)
O4 0.0317(16) 0.0369(18) 0.0345(16) -0.0070(13) -0.0065(12) 0.0129(13)
O6 0.0463(19) 0.0425(19) 0.0331(16) 0.0048(15) 0.0051(14) -0.0001(15)
O9 0.060(2) 0.0325(17) 0.0323(16) -0.0073(15) 0.0012(14) -0.0055(13)
O2 0.056(2) 0.0397(19) 0.0302(16) 0.0132(16) -0.0015(14) -0.0056(14)
O14 0.050(2) 0.050(2) 0.0435(19) -0.0001(16) 0.0067(16) 0.0027(16)
O1 0.052(2) 0.052(2) 0.0268(16) 0.0218(16) -0.0045(14) -0.0042(14)
N7 0.0287(18) 0.0278(18) 0.0293(17) 0.0015(14) 0.0043(14) 0.0057(14)
O7 0.057(2) 0.0302(18) 0.054(2) 0.0096(15) 0.0094(16) -0.0059(15)
O10 0.068(2) 0.0372(19) 0.0330(16) -0.0033(16) 0.0030(15) 0.0072(14)
O15 0.048(2) 0.042(2) 0.051(2) 0.0017(16) -0.0043(16) -0.0002(16)
N1 0.0313(19) 0.0305(19) 0.0338(19) -0.0047(15) -0.0001(15) -0.0028(15)
N8 0.0355(19) 0.0305(19) 0.0264(17) 0.0082(15) 0.0064(14) 0.0057(14)
N4 0.0334(19) 0.0249(18) 0.0321(18) 0.0008(14) -0.0019(14) -0.0058(14)
N10 0.036(2) 0.031(2) 0.0316(19) 0.0016(15) -0.0021(15) 0.0011(16)
O8 0.082(3) 0.0189(16) 0.0432(19) -0.0046(16) -0.0058(17) 0.0012(14)
N2 0.048(2) 0.041(2) 0.0225(17) -0.0086(17) -0.0003(15) -0.0089(16)
O11A 0.032(8) 0.037(8) 0.047(8) -0.006(6) 0.003(5) -0.006(6)
N11 0.039(2) 0.036(2) 0.051(3) 0.0012(18) 0.0054(19) -0.0076(19)
N5 0.047(2) 0.030(2) 0.037(2) 0.0117(17) -0.0112(17) -0.0004(16)
O12A 0.063(12) 0.077(14) 0.038(7) 0.003(8) -0.015(6) -0.015(7)
N3 0.054(2) 0.040(2) 0.0283(19) -0.0080(18) 0.0103(17) -0.0063(17)
C7 0.027(2) 0.027(2) 0.0228(19) 0.0032(16) 0.0032(16) -0.0031(16)
C6 0.0249(19) 0.025(2) 0.0254(19) -0.0001(16) -0.0040(15) 0.0010(16)
O13A 0.041(6) 0.060(10) 0.061(12) 0.003(6) 0.008(9) -0.024(9)
N9 0.055(3) 0.042(2) 0.040(2) 0.021(2) 0.0136(18) 0.0125(18)
N6 0.056(3) 0.050(3) 0.047(2) 0.000(2) -0.020(2) -0.004(2)
C4 0.035(2) 0.032(2) 0.027(2) 0.0028(18) 0.0008(17) 0.0030(17)
C8 0.033(2) 0.028(2) 0.0257(19) 0.0080(17) -0.0003(16) 0.0022(16)
C1 0.038(2) 0.020(2) 0.034(2) -0.0007(17) -0.0008(18) 0.0002(16)
C9 0.030(2) 0.033(2) 0.031(2) 0.0044(17) -0.0053(17) -0.0028(19)
C5 0.029(2) 0.027(2) 0.028(2) 0.0047(16) 0.0007(16) 0.0030(16)
C3 0.030(2) 0.032(2) 0.026(2) 0.0060(17) 0.0009(16) -0.0007(17)
C2 0.034(2) 0.045(3) 0.025(2) 0.0021(19) 0.0003(17) -0.0003(18)
O12B 0.040(8) 0.048(8) 0.067(8) 0.006(7) -0.009(6) -0.030(6)
O11B 0.046(10) 0.056(10) 0.039(7) -0.019(6) -0.005(7) 0.005(6)
O13B 0.039(5) 0.064(12) 0.067(13) 0.005(6) 0.021(10) -0.029(10)

loop_
_atom_type_symbol
_atom_type_description
_atom_type_scat_dispersion_real
_atom_type_scat_dispersion_imag
_atom_type_scat_source
C C 0.0181 0.0091 'International Tables Vol C Tables 4.2.6.8 and 6.1.1.4'
H H 0.0000 0.0000 'International Tables Vol C Tables 4.2.6.8 and 6.1.1.4'
Co Co -2.3653 3.6143 'International Tables Vol C Tables 4.2.6.8 and 6.1.1.4'
N N 0.0311 0.0180 'International Tables Vol C Tables 4.2.6.8 and 6.1.1.4'
O O 0.0492 0.0322 'International Tables Vol C Tables 4.2.6.8 and 6.1.1.4'
S S 0.3331 0.5567 'International Tables Vol C Tables 4.2.6.8 and 6.1.1.4'

loop_
_geom_angle_atom_site_label_1
_geom_angle_atom_site_label_2
_geom_angle_atom_site_label_3
_geom_angle_site_symmetry_1
_geom_angle_site_symmetry_3
_geom_angle
_geom_angle_publ_flag
S1 Co1 S3 . . 90.79(4) ?
S2 Co1 S1 . . 89.58(4) ?
S2 Co1 S3 . . 86.90(4) ?
N7 Co1 S1 . . 178.29(11) ?
N7 Co1 S3 . . 87.60(10) ?
N7 Co1 S2 . . 90.89(11) ?
N7 Co1 N4 . . 90.30(15) ?
N1 Co1 S1 . . 87.42(11) ?
N1 Co1 S3 . . 89.84(11) ?
N1 Co1 S2 . . 175.53(11) ?
N1 Co1 N7 . . 92.01(15) ?
N1 Co1 N4 . . 95.51(15) ?
N4 Co1 S1 . . 91.36(11) ?
N4 Co1 S3 . . 174.32(10) ?
N4 Co1 S2 . . 87.86(10) ?
O3 Co2 O3 3_666 . 180.0 ?
O3 Co2 O4 3_666 3_666 77.75(11) ?
O3 Co2 O4 . . 77.75(11) ?
O3 Co2 O4 3_666 . 102.25(11) ?
O3 Co2 O4 . 3_666 102.25(11) ?
O3 Co2 O1 3_666 3_666 87.18(12) ?
O3 Co2 O1 3_666 . 92.82(12) ?
O3 Co2 O1 . 3_666 92.82(12) ?
O3 Co2 O1 . . 87.18(12) ?
O4 Co2 O4 3_666 . 180.0 ?
O1 Co2 O4 3_666 . 93.37(14) ?
O1 Co2 O4 3_666 3_666 86.63(14) ?
O1 Co2 O4 . 3_666 93.36(14) ?
O1 Co2 O4 . . 86.64(14) ?
O1 Co2 O1 3_666 . 180.0 ?
C1 S1 Co1 . . 97.09(16) ?
C3 S3 Co1 . . 96.78(14) ?
C2 S2 Co1 . . 98.16(16) ?
Co2 O3 H3 . . 139.7(18) ?
C6 O3 Co2 . . 108.1(2) ?
C6 O3 H3 . . 109.2(16) ?
C7 O4 Co2 . . 111.1(3) ?
H14A O14 H14B . . 104.5 ?
C4 O1 Co2 . . 130.4(3) ?
Co1 N7 H7A . . 108.9 ?
Co1 N7 H7B . . 108.9 ?
H7A N7 H7B . . 107.8 ?
N8 N7 Co1 . . 113.1(2) ?
N8 N7 H7A . . 108.9 ?
N8 N7 H7B . . 108.9 ?
C9 O7 H7 . . 109.5 ?
H15A O15 H15B . . 109.4 ?
Co1 N1 H1A . . 109.1 ?
Co1 N1 H1B . . 109.1 ?
H1A N1 H1B . . 107.8 ?
N2 N1 Co1 . . 112.6(3) ?
N2 N1 H1A . . 109.1 ?
N2 N1 H1B . . 109.1 ?
N7 N8 H8 . . 119.4 ?
C3 N8 N7 . . 121.1(3) ?
C3 N8 H8 . . 119.4 ?
Co1 N4 H4A . . 109.0 ?
Co1 N4 H4B . . 109.0 ?
H4A N4 H4B . . 107.8 ?
N5 N4 Co1 . . 113.0(3) ?
N5 N4 H4A . . 109.0 ?
N5 N4 H4B . . 109.0 ?
O9 N10 O8 . . 119.1(4) ?
O10 N10 O9 . . 120.3(4) ?
O10 N10 O8 . . 120.6(4) ?
N1 N2 H2 . . 120.2 ?
C1 N2 N1 . . 119.7(3) ?
C1 N2 H2 . . 120.2 ?
O12A N11 O11A . . 116.5(18) ?
O12A N11 O13A . . 111.1(18) ?
O13A N11 O11A . . 125.0(18) ?
O11B N11 O12B . . 120.3(18) ?
O11B N11 O13B . . 109.0(18) ?
O13B N11 O12B . . 123.4(17) ?
N4 N5 H5 . . 119.5 ?
C2 N5 N4 . . 121.0(3) ?
C2 N5 H5 . . 119.5 ?
H3A N3 H3B . . 120.0 ?
C1 N3 H3A . . 120.0 ?
C1 N3 H3B . . 120.0 ?
O5 C7 O4 . . 124.0(4) ?
O5 C7 C6 . . 117.1(3) ?
O4 C7 C6 . . 118.6(3) ?
O3 C6 C7 . . 107.5(3) ?
O3 C6 C8 . . 108.1(3) ?
O3 C6 C5 . . 110.7(3) ?
C8 C6 C7 . . 111.0(3) ?
C8 C6 C5 . . 112.4(3) ?
C5 C6 C7 . . 107.1(3) ?
H9A N9 H9B . . 120.0 ?
C3 N9 H9A . . 120.0 ?
C3 N9 H9B . . 120.0 ?
H6A N6 H6B . . 120.0 ?
C2 N6 H6A . . 120.0 ?
C2 N6 H6B . . 120.0 ?
O2 C4 O1 . . 122.6(4) ?
O2 C4 C5 . . 117.7(4) ?
O1 C4 C5 . . 119.6(4) ?
C6 C8 H8A . . 109.4 ?
C6 C8 H8B . . 109.4 ?
H8A C8 H8B . . 108.0 ?
C9 C8 C6 . . 111.3(3) ?
C9 C8 H8A . . 109.4 ?
C9 C8 H8B . . 109.4 ?
N2 C1 S1 . . 120.3(3) ?
N3 C1 S1 . . 120.5(3) ?
N3 C1 N2 . . 119.1(4) ?
O6 C9 O7 . . 119.5(4) ?
O6 C9 C8 . . 123.8(4) ?
O7 C9 C8 . . 116.7(4) ?
C6 C5 H5A . . 108.7 ?
C6 C5 H5B . . 108.7 ?
C4 C5 C6 . . 114.4(3) ?
C4 C5 H5A . . 108.7 ?
C4 C5 H5B . . 108.7 ?
H5A C5 H5B . . 107.6 ?
N8 C3 S3 . . 119.9(3) ?
N9 C3 S3 . . 120.7(3) ?
N9 C3 N8 . . 119.4(4) ?
N5 C2 S2 . . 119.9(3) ?
N6 C2 S2 . . 121.1(4) ?
N6 C2 N5 . . 119.0(4) ?

loop_
_geom_bond_atom_site_label_1
_geom_bond_atom_site_label_2
_geom_bond_site_symmetry_2
_geom_bond_distance
_geom_bond_publ_flag
Co1 S1 . 2.2112(12) ?
Co1 S3 . 2.2265(11) ?
Co1 S2 . 2.1967(11) ?
Co1 N7 . 1.992(3) ?
Co1 N1 . 1.991(3) ?
Co1 N4 . 2.002(4) ?
Co2 O3 . 2.060(3) ?
Co2 O3 3_666 2.060(3) ?
Co2 O4 . 2.084(3) ?
Co2 O4 3_666 2.084(3) ?
Co2 O1 . 2.081(3) ?
Co2 O1 3_666 2.081(3) ?
S1 C1 . 1.712(4) ?
S3 C3 . 1.731(4) ?
S2 C2 . 1.707(5) ?
O5 C7 . 1.249(5) ?
O3 H3 . 0.852(9) ?
O3 C6 . 1.434(4) ?
O4 C7 . 1.264(5) ?
O6 C9 . 1.207(5) ?
O9 N10 . 1.249(5) ?
O2 C4 . 1.251(5) ?
O14 H14A . 0.8497 ?
O14 H14B . 0.8500 ?
O1 C4 . 1.258(5) ?
N7 H7A . 0.8900 ?
N7 H7B . 0.8900 ?
N7 N8 . 1.414(5) ?
O7 H7 . 0.8200 ?
O7 C9 . 1.333(5) ?
O10 N10 . 1.231(5) ?
O15 H15A . 0.8502 ?
O15 H15B . 0.8506 ?
N1 H1A . 0.8900 ?
N1 H1B . 0.8900 ?
N1 N2 . 1.424(5) ?
N8 H8 . 0.8600 ?
N8 C3 . 1.314(5) ?
N4 H4A . 0.8900 ?
N4 H4B . 0.8900 ?
N4 N5 . 1.416(5) ?
N10 O8 . 1.260(5) ?
N2 H2 . 0.8600 ?
N2 C1 . 1.322(6) ?
O11A N11 . 1.28(3) ?
N11 O12A . 1.15(2) ?
N11 O13A . 1.25(3) ?
N11 O12B . 1.30(2) ?
N11 O11B . 1.23(3) ?
N11 O13B . 1.29(3) ?
N5 H5 . 0.8600 ?
N5 C2 . 1.324(6) ?
N3 H3A . 0.8600 ?
N3 H3B . 0.8600 ?
N3 C1 . 1.318(6) ?
C7 C6 . 1.533(6) ?
C6 C8 . 1.524(5) ?
C6 C5 . 1.530(6) ?
N9 H9A . 0.8600 ?
N9 H9B . 0.8600 ?
N9 C3 . 1.313(6) ?
N6 H6A . 0.8600 ?
N6 H6B . 0.8600 ?
N6 C2 . 1.314(6) ?
C4 C5 . 1.526(6) ?
C8 H8A . 0.9700 ?
C8 H8B . 0.9700 ?
C8 C9 . 1.520(6) ?
C5 H5A . 0.9700 ?
C5 H5B . 0.9700 ?

loop_
_geom_hbond_atom_site_label_D
_geom_hbond_atom_site_label_H
_geom_hbond_atom_site_label_A
_geom_hbond_site_symmetry_A
_geom_hbond_distance_DH
_geom_hbond_distance_HA
_geom_hbond_distance_DA
_geom_hbond_angle_DHA
O14 H14B O15 . 0.85 2.00 2.798(5) 157.0
N7 H7A O6 . 0.89 2.25 3.100(5) 159.3
N7 H7B O8 . 0.89 2.10 2.983(5) 172.3
O7 H7 O14 4_566 0.82 1.85 2.648(5) 163.2
O15 H15A O2 1_554 0.85 1.92 2.730(5) 158.3
O15 H15B O4 4_575 0.85 2.50 2.902(5) 110.1
N1 H1A O9 4_565 0.89 2.20 2.912(5) 137.1
N1 H1A O10 4_565 0.89 2.26 3.128(5) 165.1
N1 H1B O14 . 0.89 2.30 3.185(5) 172.4
N8 H8 O5 . 0.86 1.98 2.670(5) 136.4
N4 H4A O9 . 0.89 2.19 3.000(5) 151.7
N4 H4A O10 4_565 0.89 2.45 3.024(5) 122.3
N4 H4B O11A . 0.89 2.09 2.96(3) 165.6
N4 H4B O12A . 0.89 2.48 3.06(3) 123.3
N4 H4B O12B . 0.89 2.56 3.13(2) 122.1
N4 H4B O11B . 0.89 2.15 3.04(3) 175.0
N2 H2 O10 1_554 0.86 2.32 3.032(5) 139.8
N5 H5 O11A 4_566 0.86 2.28 2.96(3) 135.9
N5 H5 O12A . 0.86 2.47 2.92(3) 113.7
N5 H5 O12B . 0.86 2.45 2.88(2) 111.6
N5 H5 O11B 4_566 0.86 2.27 3.02(3) 145.2
N3 H3A O8 1_554 0.86 2.08 2.913(5) 161.4
N3 H3B O13A 2_755 0.86 2.01 2.86(3) 170.3
N3 H3B O13B 2_755 0.86 2.13 2.94(3) 157.1
N9 H9A O15 4_576 0.86 2.06 2.883(6) 160.8
N9 H9B O5 4_575 0.86 2.15 2.844(5) 136.9
N6 H6A O13A 4_566 0.86 2.00 2.85(3) 170.3
N6 H6A O13B 4_566 0.86 2.03 2.86(3) 161.4
N6 H6B O12A 2_756 0.86 2.35 2.93(3) 124.8
N6 H6B O12B 2_756 0.86 2.32 2.99(3) 134.2

loop_
_geom_torsion_atom_site_label_1
_geom_torsion_atom_site_label_2
_geom_torsion_atom_site_label_3
_geom_torsion_atom_site_label_4
_geom_torsion_site_symmetry_1
_geom_torsion_site_symmetry_2
_geom_torsion_site_symmetry_3
_geom_torsion_site_symmetry_4
_geom_torsion
_geom_torsion_publ_flag
Co1 S1 C1 N2 . . . . -4.9(4) ?
Co1 S1 C1 N3 . . . . 172.1(3) ?
Co1 S3 C3 N8 . . . . -4.3(4) ?
Co1 S3 C3 N9 . . . . 174.6(4) ?
Co1 S2 C2 N5 . . . . 0.1(4) ?
Co1 S2 C2 N6 . . . . -179.7(4) ?
Co1 N7 N8 C3 . . . . 12.1(5) ?
Co1 N1 N2 C1 . . . . 17.5(5) ?
Co1 N4 N5 C2 . . . . 3.9(6) ?
Co2 O3 C6 C7 . . . . -37.4(3) ?
Co2 O3 C6 C8 . . . . -157.3(3) ?
Co2 O3 C6 C5 . . . . 79.3(3) ?
Co2 O4 C7 O5 . . . . -158.1(3) ?
Co2 O4 C7 C6 . . . . 16.3(4) ?
Co2 O1 C4 O2 . . . . 160.6(4) ?
Co2 O1 C4 C5 . . . . -21.6(7) ?
O5 C7 C6 O3 . . . . -170.8(3) ?
O5 C7 C6 C8 . . . . -52.8(5) ?
O5 C7 C6 C5 . . . . 70.2(4) ?
O3 C6 C8 C9 . . . . 59.8(4) ?
O3 C6 C5 C4 . . . . -68.1(4) ?
O4 C7 C6 O3 . . . . 14.4(5) ?
O4 C7 C6 C8 . . . . 132.4(4) ?
O4 C7 C6 C5 . . . . -104.6(4) ?
O2 C4 C5 C6 . . . . -147.9(4) ?
O1 C4 C5 C6 . . . . 34.2(6) ?
N7 N8 C3 S3 . . . . -4.4(5) ?
N7 N8 C3 N9 . . . . 176.6(4) ?
N1 N2 C1 S1 . . . . -7.5(6) ?
N1 N2 C1 N3 . . . . 175.4(4) ?
N4 N5 C2 S2 . . . . -2.6(6) ?
N4 N5 C2 N6 . . . . 177.1(4) ?
C7 C6 C8 C9 . . . . -57.8(4) ?
C7 C6 C5 C4 . . . . 48.8(4) ?
C6 C8 C9 O6 . . . . 36.7(6) ?
C6 C8 C9 O7 . . . . -145.1(4) ?
C8 C6 C5 C4 . . . . 170.9(4) ?
C5 C6 C8 C9 . . . . -177.7(3) ?
